data_4115973
loop_
_publ_author_name
'Myrtil L. Kahn'
'Jean-Pascal Sutter'
'St\'ephane Golhen'
'Philippe Guionneau'
'Lahc\`ene Ouahab'
'Olivier Kahn'
'Daniel Chasseau'

_publ_section_title
;
 Systematic Investigation of the Nature of The Coupling between a Ln(III)
 Ion (Ln = Ce(III) to Dy(III)) and Its Aminoxyl Radical Ligands.
 Structural and Magnetic Characteristics of a Series of {Ln(organic
 radical)2} Compounds and the Related {Ln(Nitrone)2} Derivatives
;
_journal_name_full 'Journal of the American Chemical Society'
_journal_page_first 3413
_journal_page_last 3421
_journal_paper_doi 10.1021/ja994175o
_journal_volume 122
_journal_year 2000
_chemical_formula_sum 'C18 H32 N11 O11 Pr'
_chemical_formula_weight 719.45
_chemical_name_systematic
; 
 ? 
;
_space_group_IT_number 1
_symmetry_cell_setting triclinic
_symmetry_space_group_name_Hall 'P 1'
_symmetry_space_group_name_H-M 'P 1'
_atom_sites_solution_hydrogens geom
_atom_sites_solution_primary direct
_atom_sites_solution_secondary difmap
_audit_creation_method SHELXL-97
_cell_angle_alpha 82.49
_cell_angle_beta 69.36
_cell_angle_gamma 83.35
_cell_formula_units_Z 2
_cell_length_a 10.199(2)
_cell_length_b 10.630(2)
_cell_length_c 14.062(2)
_cell_measurement_reflns_used 25
_cell_measurement_temperature 293(2)
_cell_measurement_theta_max 10.3
_cell_measurement_theta_min 4.6
_cell_volume 1410.4(4)
_computing_cell_refinement 'Nonius CAD4'
_computing_data_collection 'Nonius CAD4'
_computing_data_reduction 'Nonius CAD4'
_computing_structure_refinement 'SHELXL-97 (Sheldrick, 1997)'
_computing_structure_solution 'SHELXS-97 (Sheldrick, 1990)'
_diffrn_ambient_temperature 293(2)
_diffrn_measured_fraction_theta_full 0.952
_diffrn_measured_fraction_theta_max 0.952
_diffrn_radiation_monochromator graphite
_diffrn_radiation_source 'fine-focus sealed tube'
_diffrn_radiation_type MoK\a
_diffrn_radiation_wavelength 0.71069
_diffrn_reflns_av_R_equivalents 0.0000
_diffrn_reflns_av_sigmaI/netI 0.0988
_diffrn_reflns_limit_h_max 0
_diffrn_reflns_limit_h_min -12
_diffrn_reflns_limit_k_max 12
_diffrn_reflns_limit_k_min -12
_diffrn_reflns_limit_l_max 15
_diffrn_reflns_limit_l_min -16
_diffrn_reflns_number 5005
_diffrn_reflns_theta_full 24.97
_diffrn_reflns_theta_max 24.97
_diffrn_reflns_theta_min 2.60
_exptl_absorpt_coefficient_mu 1.801
_exptl_absorpt_correction_T_max 1.000
_exptl_absorpt_correction_T_min 0.841
_exptl_absorpt_correction_type semi-empirical
_exptl_absorpt_process_details psi-scans
_exptl_crystal_density_diffrn 1.694
_exptl_crystal_F_000 728
_exptl_crystal_size_max 0.10
_exptl_crystal_size_mid 0.10
_exptl_crystal_size_min 0.10
_refine_diff_density_max 0.995
_refine_diff_density_min -1.409
_refine_diff_density_rms 0.144
_refine_ls_abs_structure_details 'Flack H D (1983), Acta Cryst. A39, 876-881'
_refine_ls_abs_structure_Flack 0.00
_refine_ls_extinction_method none
_refine_ls_goodness_of_fit_ref 1.004
_refine_ls_hydrogen_treatment constr
_refine_ls_matrix_type full
_refine_ls_number_parameters 739
_refine_ls_number_reflns 5005
_refine_ls_number_restraints 3
_refine_ls_restrained_S_all 1.004
_refine_ls_R_factor_all 0.0986
_refine_ls_R_factor_gt 0.0300
_refine_ls_shift/su_max 0.091
_refine_ls_shift/su_mean 0.003
_refine_ls_structure_factor_coef Fsqd
_refine_ls_weighting_details 'calc w=1/[\s^2^(Fo^2^)+(0.0342P)^2^+0.0000P] where P=(Fo^2^+2Fc^2^)/3'
_refine_ls_weighting_scheme calc
_refine_ls_wR_factor_gt 0.0615
_refine_ls_wR_factor_ref 0.0725
_reflns_number_gt 3724
_reflns_number_total 5005
_reflns_threshold_expression >2sigma(I)
_cod_data_source_file ja994175o_2.cif
_cod_data_source_block Pr(Nitrone)2(NO3)3
_cod_original_cell_volume 1410.6(4)
_cod_database_code 4115973

loop_
_symmetry_equiv_pos_as_xyz
'x, y, z'

loop_
_atom_site_label
_atom_site_type_symbol
_atom_site_fract_x
_atom_site_fract_y
_atom_site_fract_z
_atom_site_U_iso_or_equiv
_atom_site_adp_type
_atom_site_occupancy
_atom_site_symmetry_multiplicity
_atom_site_calc_flag
_atom_site_refinement_flags
Pr1 Pr -0.00007(6) -0.00019(5) -0.00006(4) 0.0265(4) Uani 1 1 d .
Pr2 Pr 0.38388(6) 0.37500(5) 0.49137(4) 0.0277(5) Uani 1 1 d .
O1 O 0.542(3) 0.403(2) 0.3179(15) 0.046(6) Uani 1 1 d .
O4 O 0.147(2) 0.4244(19) 0.6072(18) 0.063(7) Uani 1 1 d .
O5 O 0.617(2) 0.226(2) 0.4614(14) 0.045(6) Uani 1 1 d .
O6 O 0.523(2) 0.281(2) 0.6165(11) 0.047(6) Uani 1 1 d .
O7 O 0.720(3) 0.170(3) 0.573(2) 0.064(7) Uani 1 1 d .
O8 O 0.308(3) 0.6031(18) 0.4365(18) 0.051(6) Uani 1 1 d .
O9 O 0.226(3) 0.454(2) 0.385(2) 0.062(7) Uani 1 1 d .
O10 O 0.149(2) 0.6470(17) 0.3610(16) 0.055(5) Uani 1 1 d .
O11 O 0.549(2) 0.6518(19) 0.6019(15) 0.045(5) Uani 1 1 d .
O12 O 0.388(3) 0.524(2) 0.6143(19) 0.068(8) Uani 1 1 d .
O13 O 0.575(3) 0.527(2) 0.484(2) 0.046(6) Uani 1 1 d .
O101 O -0.148(2) -0.0391(19) 0.1776(16) 0.040(5) Uani 1 1 d .
O104 O 0.233(2) -0.0541(17) -0.1242(13) 0.033(4) Uani 1 1 d .
O105 O 0.0087(18) -0.1584(18) -0.1301(13) 0.023(3) Uani 1 1 d .
O106 O -0.179(2) -0.145(2) 0.0061(16) 0.035(5) Uani 1 1 d .
O107 O -0.164(3) -0.269(2) -0.107(2) 0.079(8) Uani 1 1 d .
O108 O -0.1401(17) 0.0998(19) -0.1275(14) 0.045(6) Uani 1 1 d .
O109 O -0.218(2) 0.149(2) 0.0240(17) 0.048(6) Uani 1 1 d .
O110 O -0.349(3) 0.207(2) -0.0722(19) 0.057(7) Uani 1 1 d .
O111 O 0.254(3) -0.274(2) 0.121(2) 0.096(8) Uani 1 1 d .
O112 O 0.172(3) -0.077(2) 0.0941(18) 0.048(5) Uani 1 1 d .
O113 O 0.084(2) -0.232(2) 0.0601(16) 0.040(5) Uani 1 1 d .
N1 N 0.383(3) 0.119(2) 0.240(2) 0.054(8) Uani 1 1 d .
N2 N 0.273(3) 0.111(2) 0.401(2) 0.040(6) Uani 1 1 d .
N3 N 0.368(3) 0.213(2) 0.3665(18) 0.037(6) Uani 1 1 d .
N4 N 0.558(2) 0.3938(15) 0.2234(14) 0.015(4) Uani 1 1 d .
N5 N 0.023(2) 0.389(2) 0.6353(16) 0.038(7) Uani 1 1 d .
N6 N 0.102(2) 0.047(2) 0.6450(17) 0.029(6) Uani 1 1 d .
N7 N 0.326(3) 0.063(2) 0.606(2) 0.045(7) Uani 1 1 d .
N8 N 0.260(3) 0.1825(17) 0.6019(18) 0.043(7) Uani 1 1 d .
N11 N 0.629(3) 0.222(2) 0.548(2) 0.047(8) Uani 1 1 d .
N12 N 0.220(2) 0.570(3) 0.4039(17) 0.059(8) Uani 1 1 d .
N13 N 0.492(3) 0.570(2) 0.5718(14) 0.059(9) Uani 1 1 d .
N101 N 0.008(3) 0.2715(18) 0.2511(18) 0.024(5) Uani 1 1 d .
N102 N 0.107(3) 0.261(3) 0.082(2) 0.042(7) Uani 1 1 d .
N103 N 0.027(2) 0.1670(18) 0.1158(18) 0.031(6) Uani 1 1 d .
N104 N -0.162(3) -0.023(2) 0.2701(19) 0.058(8) Uani 1 1 d .
N105 N 0.355(2) -0.0059(19) -0.1460(16) 0.026(5) Uani 1 1 d .
N106 N 0.278(2) 0.3387(18) -0.1461(15) 0.027(5) Uani 1 1 d .
N107 N 0.052(3) 0.313(2) -0.1108(18) 0.033(6) Uani 1 1 d .
N108 N 0.1240(16) 0.1943(19) -0.1203(15) 0.025(5) Uani 1 1 d .
N111 N -0.1223(14) -0.1922(14) -0.0756(14) 0.028(5) Uani 1 1 d .
N112 N -0.230(3) 0.152(2) -0.0622(15) 0.035(6) Uani 1 1 d .
N113 N 0.164(2) -0.2004(18) 0.1011(15) 0.033(5) Uani 1 1 d .
C1 C 0.285(3) 0.060(3) 0.332(2) 0.038(7) Uani 1 1 d .
C14 C 0.017(3) 0.263(2) 0.642(2) 0.023(6) Uani 1 1 d .
H14 H -0.0723 0.2333 0.6629 0.027 Uiso 1 1 calc R
C15 C 0.121(3) 0.178(2) 0.6230(18) 0.021(5) Uani 1 1 d .
C4 C 0.417(3) 0.220(3) 0.273(3) 0.037(8) Uani 1 1 d .
C101 C 0.090(3) 0.332(3) 0.1685(16) 0.035(7) Uani 1 1 d .
C105 C -0.118(3) 0.078(3) 0.287(2) 0.042(8) Uani 1 1 d .
H105 H -0.1427 0.0887 0.3559 0.050 Uiso 1 1 calc R
C16 C -0.028(2) -0.0115(18) 0.6582(14) 0.033(6) Uani 1 1 d .
H16A H -0.0141 -0.1021 0.6710 0.050 Uiso 1 1 calc R
H16B H -0.0512 0.0085 0.5973 0.050 Uiso 1 1 calc R
H16C H -0.1028 0.0211 0.7149 0.050 Uiso 1 1 calc R
C108 C -0.180(4) -0.251(3) 0.315(2) 0.085(12) Uani 1 1 d .
H8D H -0.0887 -0.2669 0.3211 0.128 Uiso 1 1 calc R
H8E H -0.1711 -0.2479 0.2442 0.128 Uiso 1 1 calc R
H8F H -0.2379 -0.3182 0.3533 0.128 Uiso 1 1 calc R
C106 C -0.244(3) -0.131(3) 0.353(2) 0.050(9) Uani 1 1 d .
C104 C -0.040(3) 0.174(2) 0.2229(17) 0.022(6) Uani 1 1 d .
C102 C -0.033(3) 0.308(2) 0.350(2) 0.063(9) Uani 1 1 d .
H2D H -0.0916 0.2460 0.3971 0.095 Uiso 1 1 calc R
H2E H -0.0850 0.3894 0.3533 0.095 Uiso 1 1 calc R
H2F H 0.0484 0.3127 0.3680 0.095 Uiso 1 1 calc R
C18 C 0.258(2) -0.155(2) 0.6180(17) 0.043(6) Uani 1 1 d .
H18A H 0.1697 -0.1925 0.6482 0.065 Uiso 1 1 calc R
H18B H 0.3214 -0.1928 0.6522 0.065 Uiso 1 1 calc R
H18C H 0.2972 -0.1687 0.5470 0.065 Uiso 1 1 calc R
C107 C -0.387(3) -0.107(3) 0.349(2) 0.070(9) Uani 1 1 d .
H17D H -0.3854 -0.1190 0.2825 0.105 Uiso 1 1 calc R
H17E H -0.4206 -0.0205 0.3634 0.105 Uiso 1 1 calc R
H17F H -0.4478 -0.1640 0.3992 0.105 Uiso 1 1 calc R
C109 C -0.262(4) -0.109(3) 0.454(2) 0.104(13) Uani 1 1 d .
H9D H -0.1741 -0.1270 0.4659 0.157 Uiso 1 1 calc R
H9E H -0.3299 -0.1634 0.5016 0.157 Uiso 1 1 calc R
H9F H -0.2947 -0.0218 0.4644 0.157 Uiso 1 1 calc R
C10 C -0.099(2) 0.4868(19) 0.6536(11) 0.023(6) Uani 1 1 d .
C17 C 0.237(3) -0.022(3) 0.628(2) 0.041(8) Uani 1 1 d .
C12 C -0.0424(19) 0.6172(13) 0.6502(10) 0.022(3) Uani 1 1 d .
H12A H 0.0226 0.6391 0.5831 0.034 Uiso 1 1 calc R
H12B H 0.0046 0.6118 0.6992 0.034 Uiso 1 1 calc R
H12C H -0.1192 0.6813 0.6664 0.034 Uiso 1 1 calc R
C11 C -0.1452(19) 0.4850(13) 0.5594(15) 0.033(4) Uani 1 1 d .
H11A H -0.0689 0.5071 0.4980 0.049 Uiso 1 1 calc R
H11B H -0.2244 0.5454 0.5642 0.049 Uiso 1 1 calc R
H11C H -0.1709 0.4014 0.5578 0.049 Uiso 1 1 calc R
C13 C -0.199(2) 0.4492(14) 0.7544(16) 0.046(5) Uani 1 1 d .
H13A H -0.1549 0.4475 0.8048 0.069 Uiso 1 1 calc R
H13B H -0.2275 0.3661 0.7551 0.069 Uiso 1 1 calc R
H13C H -0.2796 0.5093 0.7697 0.069 Uiso 1 1 calc R
C3 C 0.212(3) -0.0647(14) 0.3353(17) 0.045(6) Uani 1 1 d .
H3A H 0.2292 -0.0842 0.2670 0.067 Uiso 1 1 calc R
H3B H 0.1126 -0.0517 0.3701 0.067 Uiso 1 1 calc R
H3C H 0.2501 -0.1341 0.3710 0.067 Uiso 1 1 calc R
C5 C 0.513(3) 0.303(2) 0.192(2) 0.030(6) Uani 1 1 d .
H5 H 0.5395 0.2911 0.1236 0.036 Uiso 1 1 calc R
C117 C 0.154(3) 0.3942(16) -0.1296(18) 0.029(7) Uani 1 1 d .
C115 C 0.258(3) 0.218(2) -0.1468(18) 0.028(6) Uani 1 1 d .
C116 C 0.409(2) 0.398(2) -0.164(2) 0.055(8) Uani 1 1 d .
H16D H 0.4846 0.3334 -0.1710 0.082 Uiso 1 1 calc R
H16E H 0.3984 0.4449 -0.1075 0.082 Uiso 1 1 calc R
H16F H 0.4293 0.4552 -0.2255 0.082 Uiso 1 1 calc R
C110 C 0.481(2) -0.1057(19) -0.161(2) 0.057(9) Uani 1 1 d .
C103 C 0.153(3) 0.445(2) 0.1660(17) 0.081(10) Uani 1 1 d .
H3D H 0.2060 0.4723 0.0967 0.122 Uiso 1 1 calc R
H3E H 0.2136 0.4284 0.2056 0.122 Uiso 1 1 calc R
H3F H 0.0808 0.5098 0.1940 0.122 Uiso 1 1 calc R
C114 C 0.383(4) 0.108(3) -0.159(3) 0.036(7) Uani 1 1 d .
H114 H 0.4752 0.1286 -0.1759 0.043 Uiso 1 1 calc R
C118 C 0.119(3) 0.542(2) -0.139(2) 0.056(7) Uani 1 1 d .
H18D H 0.0201 0.5597 -0.1241 0.084 Uiso 1 1 calc R
H18E H 0.1685 0.5763 -0.2077 0.084 Uiso 1 1 calc R
H18F H 0.1483 0.5792 -0.0922 0.084 Uiso 1 1 calc R
C2 C 0.432(3) 0.069(2) 0.133(2) 0.066(10) Uani 1 1 d .
H2A H 0.3804 -0.0024 0.1362 0.099 Uiso 1 1 calc R
H2B H 0.5302 0.0440 0.1116 0.099 Uiso 1 1 calc R
H2C H 0.4137 0.1356 0.0848 0.099 Uiso 1 1 calc R
C112 C 0.606(3) -0.075(3) -0.261(3) 0.183(19) Uani 1 1 d .
H12D H 0.5781 -0.0802 -0.3193 0.275 Uiso 1 1 calc R
H12E H 0.6844 -0.1349 -0.2637 0.275 Uiso 1 1 calc R
H12F H 0.6316 0.0096 -0.2630 0.275 Uiso 1 1 calc R
C111 C 0.530(3) -0.115(3) -0.080(3) 0.161(16) Uani 1 1 d .
H11D H 0.5693 -0.0369 -0.0801 0.242 Uiso 1 1 calc R
H11E H 0.6011 -0.1840 -0.0865 0.242 Uiso 1 1 calc R
H11F H 0.4537 -0.1299 -0.0169 0.242 Uiso 1 1 calc R
C113 C 0.440(3) -0.232(3) -0.165(3) 0.144(13) Uani 1 1 d .
H13D H 0.4151 -0.2319 -0.2254 0.216 Uiso 1 1 calc R
H13E H 0.3604 -0.2525 -0.1058 0.216 Uiso 1 1 calc R
H13F H 0.5168 -0.2940 -0.1679 0.216 Uiso 1 1 calc R
C8 C 0.620(4) 0.4879(19) 0.0414(18) 0.075(9) Uani 1 1 d .
H8A H 0.6652 0.4093 0.0146 0.113 Uiso 1 1 calc R
H8B H 0.6636 0.5580 -0.0047 0.113 Uiso 1 1 calc R
H8C H 0.5224 0.4927 0.0492 0.113 Uiso 1 1 calc R
C9 C 0.556(3) 0.623(2) 0.1831(16) 0.045(7) Uani 1 1 d .
H9A H 0.5586 0.6363 0.2486 0.067 Uiso 1 1 calc R
H9B H 0.4597 0.6226 0.1874 0.067 Uiso 1 1 calc R
H9C H 0.5994 0.6905 0.1336 0.067 Uiso 1 1 calc R
C7 C 0.789(3) 0.487(3) 0.155(3) 0.078(9) Uani 1 1 d .
H7G H 0.8350 0.4046 0.1379 0.116 Uiso 1 1 calc R
H7H H 0.7834 0.4994 0.2225 0.116 Uiso 1 1 calc R
H7I H 0.8404 0.5515 0.1069 0.116 Uiso 1 1 calc R
C6 C 0.636(3) 0.494(2) 0.1505(18) 0.021(5) Uani 1 1 d .

loop_
_atom_site_aniso_label
_atom_site_aniso_U_11
_atom_site_aniso_U_22
_atom_site_aniso_U_33
_atom_site_aniso_U_23
_atom_site_aniso_U_13
_atom_site_aniso_U_12
Pr1 0.0267(11) 0.0264(10) 0.0252(10) -0.0057(8) -0.0057(9) -0.0046(8)
Pr2 0.0222(11) 0.0302(10) 0.0294(11) -0.0047(8) -0.0053(9) -0.0057(8)
O1 0.054(11) 0.072(12) 0.016(9) -0.013(7) -0.012(8) -0.012(8)
O4 0.023(11) 0.030(9) 0.118(16) -0.009(9) -0.007(10) 0.009(8)
O5 0.040(9) 0.061(12) 0.021(9) -0.026(8) 0.003(7) 0.026(8)
O6 0.079(14) 0.054(12) 0.009(7) -0.012(7) -0.014(8) -0.004(10)
O7 0.029(10) 0.069(14) 0.102(17) 0.008(12) -0.040(11) -0.002(9)
O8 0.076(14) 0.023(8) 0.060(12) 0.005(8) -0.028(11) -0.020(8)
O9 0.071(13) 0.043(12) 0.103(17) -0.011(10) -0.071(13) 0.012(9)
O10 0.076(12) 0.040(9) 0.077(11) -0.007(7) -0.062(10) 0.002(7)
O11 0.040(12) 0.058(12) 0.057(10) -0.023(8) -0.030(9) -0.015(9)
O12 0.050(14) 0.061(13) 0.079(15) -0.018(10) -0.001(11) -0.002(10)
O13 0.034(10) 0.046(10) 0.059(13) 0.002(9) -0.014(9) -0.024(8)
O101 0.056(11) 0.031(7) 0.028(10) 0.009(6) -0.005(8) -0.030(7)
O104 0.026(9) 0.036(9) 0.032(7) -0.004(6) 0.001(6) -0.018(7)
O105 0.010(7) 0.036(7) 0.024(7) -0.016(6) -0.004(6) 0.000(5)
O106 0.031(9) 0.045(10) 0.025(9) -0.019(8) -0.001(7) -0.005(8)
O107 0.057(15) 0.041(12) 0.14(2) -0.059(12) -0.029(14) 0.013(10)
O108 0.013(8) 0.041(11) 0.073(12) -0.011(9) -0.003(8) 0.007(7)
O109 0.039(10) 0.047(11) 0.062(14) 0.008(9) -0.024(9) -0.010(8)
O110 0.051(13) 0.051(13) 0.055(10) 0.004(9) -0.008(9) 0.012(9)
O111 0.060(11) 0.091(14) 0.113(15) 0.042(10) -0.026(10) 0.018(9)
O112 0.068(12) 0.043(11) 0.043(8) -0.016(7) -0.023(7) -0.011(8)
O113 0.025(9) 0.062(11) 0.040(10) -0.008(8) -0.020(8) 0.000(7)
N1 0.047(13) 0.065(17) 0.036(13) -0.006(12) 0.005(10) -0.007(12)
N2 0.075(16) 0.027(11) 0.025(10) -0.008(8) -0.016(10) -0.028(10)
N3 0.051(13) 0.051(12) 0.016(10) 0.000(8) -0.013(9) -0.030(9)
N4 0.023(9) 0.011(7) 0.012(9) 0.010(6) -0.007(7) -0.007(6)
N5 0.042(14) 0.036(11) 0.022(10) 0.015(8) 0.006(9) -0.026(9)
N6 0.010(9) 0.038(12) 0.043(11) -0.015(8) -0.012(8) 0.008(8)
N7 0.023(14) 0.031(13) 0.068(16) 0.010(11) -0.010(12) 0.011(11)
N8 0.085(17) 0.007(8) 0.040(11) 0.000(7) -0.027(10) 0.004(9)
N11 0.016(11) 0.029(11) 0.075(18) -0.018(9) 0.016(10) -0.012(9)
N12 0.033(12) 0.069(14) 0.043(11) 0.015(9) 0.010(9) 0.025(9)
N13 0.11(2) 0.055(14) 0.044(12) -0.046(9) -0.068(13) 0.056(12)
N101 0.048(11) 0.008(6) 0.028(10) -0.004(6) -0.021(9) -0.021(7)
N102 0.029(12) 0.048(14) 0.040(13) -0.008(10) 0.001(10) -0.006(10)
N103 0.029(10) 0.016(8) 0.030(11) -0.002(7) 0.009(8) 0.006(7)
N104 0.052(15) 0.078(16) 0.035(13) -0.022(11) 0.000(11) -0.003(12)
N105 0.005(9) 0.024(10) 0.051(12) -0.019(7) -0.014(8) 0.020(7)
N106 0.045(13) 0.008(8) 0.018(8) 0.007(6) 0.002(8) -0.012(8)
N107 0.035(14) 0.038(14) 0.029(11) -0.011(9) -0.010(10) -0.009(10)
N108 0.000(7) 0.049(12) 0.018(8) 0.002(7) 0.005(6) -0.002(7)
N111 0.000(7) 0.012(8) 0.067(12) 0.009(7) -0.003(7) -0.019(6)
N112 0.042(14) 0.045(13) 0.027(11) 0.017(9) -0.031(11) -0.003(10)
N113 0.064(13) 0.027(9) 0.025(7) 0.001(6) -0.035(8) -0.020(8)
C1 0.017(9) 0.024(9) 0.066(17) -0.004(10) -0.003(10) -0.007(7)
C14 0.015(10) 0.010(10) 0.043(13) -0.001(8) -0.011(9) -0.001(8)
C15 0.030(11) 0.014(8) 0.024(9) 0.013(6) -0.018(7) -0.017(8)
C4 0.050(15) 0.014(9) 0.066(17) -0.020(9) -0.034(13) -0.010(9)
C101 0.069(16) 0.035(11) 0.004(8) -0.007(7) -0.015(8) -0.007(9)
C105 0.061(17) 0.055(16) 0.016(10) -0.025(10) -0.009(11) -0.019(12)
C16 0.049(14) 0.011(8) 0.023(9) -0.003(6) 0.010(8) -0.009(8)
C108 0.053(17) 0.041(17) 0.12(2) -0.011(15) 0.013(15) 0.007(13)
C106 0.063(17) 0.046(13) 0.045(14) 0.021(9) -0.021(11) -0.042(12)
C104 0.037(11) 0.007(9) 0.010(9) -0.001(6) 0.007(8) -0.004(7)
C102 0.048(13) 0.087(18) 0.056(18) -0.002(12) -0.021(12) -0.007(11)
C18 0.017(8) 0.034(11) 0.050(10) 0.019(8) 0.010(8) 0.012(7)
C107 0.07(2) 0.066(13) 0.065(12) 0.041(10) -0.013(12) -0.042(12)
C109 0.15(3) 0.16(2) 0.028(14) -0.017(13) -0.026(14) -0.09(2)
C10 0.024(12) 0.042(12) 0.011(7) -0.022(7) -0.018(8) 0.020(9)
C17 0.009(11) 0.076(18) 0.036(13) 0.000(11) -0.015(10) 0.020(11)
C12 0.036(9) 0.011(7) 0.024(6) -0.003(5) -0.013(6) -0.005(6)
C11 0.040(10) 0.024(6) 0.055(10) -0.021(6) -0.036(8) -0.004(7)
C13 0.030(9) 0.018(7) 0.069(13) -0.017(8) 0.007(9) 0.019(6)
C3 0.056(11) 0.009(6) 0.073(15) -0.010(7) -0.025(10) -0.005(7)
C5 0.034(11) 0.014(10) 0.022(10) 0.004(7) 0.013(8) -0.005(8)
C117 0.053(17) 0.000(8) 0.027(11) -0.001(7) -0.004(11) 0.000(9)
C115 0.025(10) 0.025(10) 0.013(8) 0.019(7) 0.006(7) 0.013(7)
C116 0.030(12) 0.064(17) 0.091(18) 0.000(12) -0.044(12) -0.019(10)
C110 0.022(14) 0.010(10) 0.12(2) 0.005(10) 0.002(12) -0.006(9)
C103 0.097(18) 0.14(2) 0.014(9) 0.001(10) -0.012(10) -0.085(15)
C114 0.022(11) 0.042(15) 0.035(12) -0.012(10) 0.002(9) 0.001(9)
C118 0.087(16) 0.019(10) 0.094(15) -0.013(9) -0.072(13) 0.009(9)
C2 0.101(18) 0.060(14) 0.030(12) -0.039(10) 0.015(11) -0.060(12)
C112 0.052(16) 0.19(3) 0.17(3) 0.08(2) 0.082(17) 0.054(16)
C111 0.12(2) 0.23(3) 0.14(3) -0.08(2) -0.09(2) 0.14(2)
C113 0.07(2) 0.11(2) 0.25(3) -0.10(2) -0.05(2) 0.044(17)
C8 0.14(2) 0.033(9) 0.021(11) 0.026(8) 0.005(11) -0.034(11)
C9 0.071(18) 0.032(13) 0.024(9) 0.019(8) -0.010(10) -0.019(12)
C7 0.010(9) 0.088(16) 0.14(2) -0.015(13) -0.028(11) 0.005(9)
C6 0.022(10) 0.024(9) 0.019(9) -0.007(7) -0.008(7) 0.010(7)

loop_
_atom_type_symbol
_atom_type_description
_atom_type_scat_dispersion_real
_atom_type_scat_dispersion_imag
_atom_type_scat_source
C C 0.0033 0.0016 'International Tables Vol C Tables 4.2.6.8 and 6.1.1.4'
H H 0.0000 0.0000 'International Tables Vol C Tables 4.2.6.8 and 6.1.1.4'
N N 0.0061 0.0033 'International Tables Vol C Tables 4.2.6.8 and 6.1.1.4'
O O 0.0106 0.0060 'International Tables Vol C Tables 4.2.6.8 and 6.1.1.4'
Pr Pr -0.2180 2.8214 'International Tables Vol C Tables 4.2.6.8 and 6.1.1.4'

loop_
_geom_angle_atom_site_label_1
_geom_angle_atom_site_label_2
_geom_angle_atom_site_label_3
_geom_angle
O101 Pr1 O104 143.4(7)
O101 Pr1 O106 72.8(7)
O104 Pr1 O106 112.7(6)
O101 Pr1 O109 73.7(8)
O104 Pr1 O109 142.6(6)
O106 Pr1 O109 77.4(7)
O101 Pr1 O112 75.4(8)
O104 Pr1 O112 70.5(7)
O106 Pr1 O112 118.6(8)
O109 Pr1 O112 138.2(7)
O101 Pr1 O105 119.4(6)
O104 Pr1 O105 63.8(6)
O106 Pr1 O105 50.6(6)
O109 Pr1 O105 108.1(6)
O112 Pr1 O105 111.3(6)
O101 Pr1 N108 136.4(7)
O104 Pr1 N108 65.1(6)
O106 Pr1 N108 137.2(7)
O109 Pr1 N108 82.9(6)
O112 Pr1 N108 101.4(7)
O105 Pr1 N108 102.5(6)
O101 Pr1 O113 74.8(7)
O104 Pr1 O113 72.9(6)
O106 Pr1 O113 72.9(7)
O109 Pr1 O113 141.7(6)
O112 Pr1 O113 48.6(7)
O105 Pr1 O113 70.1(6)
N108 Pr1 O113 135.4(6)
O101 Pr1 N103 67.6(7)
O104 Pr1 N103 108.4(7)
O106 Pr1 N103 137.3(7)
O109 Pr1 N103 77.0(7)
O112 Pr1 N103 65.7(7)
O105 Pr1 N103 172.0(7)
N108 Pr1 N103 71.6(7)
O113 Pr1 N103 110.0(7)
O101 Pr1 O108 114.7(7)
O104 Pr1 O108 100.5(6)
O106 Pr1 O108 69.8(7)
O109 Pr1 O108 47.4(6)
O112 Pr1 O108 169.3(7)
O105 Pr1 O108 68.0(6)
N108 Pr1 O108 68.9(6)
O113 Pr1 O108 135.7(6)
N103 Pr1 O108 113.5(6)
O101 Pr1 N111 95.3(6)
O104 Pr1 N111 89.9(5)
O106 Pr1 N111 23.9(6)
O109 Pr1 N111 91.2(6)
O112 Pr1 N111 119.0(6)
O105 Pr1 N111 26.8(5)
N108 Pr1 N111 122.0(6)
O113 Pr1 N111 70.6(6)
N103 Pr1 N111 161.2(6)
O108 Pr1 N111 65.5(5)
O1 Pr2 O4 145.1(8)
O1 Pr2 O12 118.5(8)
O4 Pr2 O12 69.6(8)
O1 Pr2 O8 78.7(8)
O4 Pr2 O8 72.9(7)
O12 Pr2 O8 69.4(8)
O1 Pr2 N8 132.6(7)
O4 Pr2 N8 65.1(7)
O12 Pr2 N8 105.7(8)
O8 Pr2 N8 136.1(8)
O1 Pr2 O9 74.9(9)
O4 Pr2 O9 71.5(8)
O12 Pr2 O9 115.1(8)
O8 Pr2 O9 50.5(8)
N8 Pr2 O9 102.1(8)
O1 Pr2 O5 67.9(8)
O4 Pr2 O5 146.0(7)
O12 Pr2 O5 105.3(7)
O8 Pr2 O5 138.5(7)
N8 Pr2 O5 85.4(7)
O9 Pr2 O5 134.6(7)
O1 Pr2 O13 71.7(8)
O4 Pr2 O13 116.0(8)
O12 Pr2 O13 48.9(8)
O8 Pr2 O13 70.8(8)
N8 Pr2 O13 139.8(8)
O9 Pr2 O13 116.5(8)
O5 Pr2 O13 75.6(7)
O1 Pr2 O6 110.8(7)
O4 Pr2 O6 103.3(7)
O12 Pr2 O6 65.3(7)
O8 Pr2 O6 132.4(7)
N8 Pr2 O6 71.9(7)
O9 Pr2 O6 173.5(8)
O5 Pr2 O6 48.6(6)
O13 Pr2 O6 68.9(7)
O1 Pr2 N3 64.1(7)
O4 Pr2 N3 107.9(8)
O12 Pr2 N3 177.3(9)
O8 Pr2 N3 111.0(7)
N8 Pr2 N3 72.1(7)
O9 Pr2 N3 64.3(7)
O5 Pr2 N3 76.3(7)
O13 Pr2 N3 133.8(8)
O6 Pr2 N3 114.9(6)
O1 Pr2 N12 79.6(7)
O4 Pr2 N12 66.2(7)
O12 Pr2 N12 90.2(8)
O8 Pr2 N12 25.2(7)
N8 Pr2 N12 118.2(7)
O9 Pr2 N12 26.0(8)
O5 Pr2 N12 147.5(6)
O13 Pr2 N12 95.1(8)
O6 Pr2 N12 155.5(6)
N3 Pr2 N12 89.5(7)
O1 Pr2 N13 96.9(7)
O4 Pr2 N13 90.5(7)
O12 Pr2 N13 22.3(7)
O8 Pr2 N13 67.1(7)
N8 Pr2 N13 123.7(7)
O9 Pr2 N13 117.5(6)
O5 Pr2 N13 92.5(6)
O13 Pr2 N13 26.6(7)
O6 Pr2 N13 65.5(6)
N3 Pr2 N13 160.4(7)
N12 Pr2 N13 91.8(7)
N4 O1 Pr2 145.0(18)
N5 O4 Pr2 141.3(18)
N11 O5 Pr2 99.6(14)
N11 O6 Pr2 96.8(14)
N12 O8 Pr2 94.1(15)
N12 O9 Pr2 92.9(16)
N13 O12 Pr2 101.9(18)
N13 O13 Pr2 90.7(16)
N104 O101 Pr1 144.6(19)
N105 O104 Pr1 131.2(14)
N111 O105 Pr1 92.4(12)
N111 O106 Pr1 101.5(13)
N112 O108 Pr1 93.0(13)
N112 O109 Pr1 100.2(15)
N113 O112 Pr1 100.1(14)
N113 O113 Pr1 97.6(15)
C4 N1 C1 103(3)
C4 N1 C2 132(3)
C1 N1 C2 125(2)
C1 N2 N3 107(2)
C4 N3 N2 108(2)
C4 N3 Pr2 128(2)
N2 N3 Pr2 122.4(16)
O1 N4 C5 124.2(19)
O1 N4 C6 115.1(19)
C5 N4 C6 121(2)
O4 N5 C14 114(2)
O4 N5 C10 119.9(18)
C14 N5 C10 126(2)
C15 N6 C17 109(2)
C15 N6 C16 125.0(19)
C17 N6 C16 125(2)
C17 N7 N8 110(2)
N7 N8 C15 112(2)
N7 N8 Pr2 123.3(18)
C15 N8 Pr2 119.6(15)
O7 N11 O5 126(3)
O7 N11 O6 119(3)
O5 N11 O6 115(2)
O8 N12 O10 124(3)
O8 N12 O9 120(2)
O10 N12 O9 114(2)
O8 N12 Pr2 60.7(14)
O10 N12 Pr2 175.0(19)
O9 N12 Pr2 61.1(13)
O12 N13 O11 128(2)
O12 N13 O13 118(2)
O11 N13 O13 113(2)
O12 N13 Pr2 55.7(16)
O11 N13 Pr2 175.5(18)
O13 N13 Pr2 62.7(13)
C101 N101 C104 108(2)
C101 N101 C102 126(2)
C104 N101 C102 126(2)
N103 N102 C101 108(2)
N102 N103 C104 107(2)
N102 N103 Pr1 124.4(18)
C104 N103 Pr1 128.8(17)
C105 N104 O101 118(2)
C105 N104 C106 127(2)
O101 N104 C106 114(2)
C114 N105 O104 130(2)
C114 N105 C110 116(2)
O104 N105 C110 114.5(18)
C117 N106 C115 103(2)
C117 N106 C116 127(2)
C115 N106 C116 129(2)
C117 N107 N108 104(2)
C115 N108 N107 104(2)
C115 N108 Pr1 127.0(15)
N107 N108 Pr1 118.3(14)
O107 N111 O106 128(2)
O107 N111 O105 117(2)
O106 N111 O105 115.3(17)
O107 N111 Pr1 177.2(17)
O106 N111 Pr1 54.6(11)
O105 N111 Pr1 60.8(10)
O108 N112 O109 119(2)
O108 N112 O110 124(2)
O109 N112 O110 117(2)
O111 N113 O113 123(2)
O111 N113 O112 121(2)
O113 N113 O112 114(2)
N2 C1 N1 111(3)
N2 C1 C3 125(2)
N1 C1 C3 124(3)
C15 C14 N5 127(3)
C15 C14 H14 116.4
N5 C14 H14 116.2
C14 C15 N6 122(2)
C14 C15 N8 133(2)
N6 C15 N8 103(2)
N3 C4 N1 109(3)
N3 C4 C5 136(3)
N1 C4 C5 115(3)
N101 C101 C103 125(2)
N101 C101 N102 108(2)
C103 C101 N102 127(2)
N104 C105 C104 133(3)
N104 C105 H105 113.6
C104 C105 H105 113.3
N6 C16 H16A 109.5
N6 C16 H16B 109.5
H16A C16 H16B 109.5
N6 C16 H16C 109.4
H16A C16 H16C 109.5
H16B C16 H16C 109.5
C106 C108 H8D 109.5
C106 C108 H8E 109.5
H8D C108 H8E 109.5
C106 C108 H8F 109.3
H8D C108 H8F 109.5
H8E C108 H8F 109.5
C109 C106 C108 121(3)
C109 C106 C107 103(3)
C108 C106 C107 111(3)
C109 C106 N104 113(2)
C108 C106 N104 106(2)
C107 C106 N104 102(2)
N101 C104 C105 127(2)
N101 C104 N103 109(2)
C105 C104 N103 123(2)
N101 C102 H2D 109.4
N101 C102 H2E 109.4
H2D C102 H2E 109.5
N101 C102 H2F 109.6
H2D C102 H2F 109.5
H2E C102 H2F 109.5
C17 C18 H18A 109.5
C17 C18 H18B 109.5
H18A C18 H18B 109.5
C17 C18 H18C 109.4
H18A C18 H18C 109.5
H18B C18 H18C 109.5
C106 C107 H17D 109.5
C106 C107 H17E 109.4
H17D C107 H17E 109.5
C106 C107 H17F 109.6
H17D C107 H17F 109.5
H17E C107 H17F 109.5
C106 C109 H9D 109.4
C106 C109 H9E 109.6
H9D C109 H9E 109.5
C106 C109 H9F 109.4
H9D C109 H9F 109.5
H9E C109 H9F 109.5
C13 C10 N5 106.4(15)
C13 C10 C11 117.9(17)
N5 C10 C11 103.1(14)
C13 C10 C12 111.6(12)
N5 C10 C12 107.3(16)
C11 C10 C12 109.7(13)
N7 C17 C18 130(2)
N7 C17 N6 106(2)
C18 C17 N6 122(2)
C10 C12 H12A 109.5
C10 C12 H12B 109.5
H12A C12 H12B 109.5
C10 C12 H12C 109.4
H12A C12 H12C 109.5
H12B C12 H12C 109.5
C10 C11 H11A 109.5
C10 C11 H11B 109.4
H11A C11 H11B 109.5
C10 C11 H11C 109.5
H11A C11 H11C 109.5
H11B C11 H11C 109.5
C10 C13 H13A 109.4
C10 C13 H13B 109.5
H13A C13 H13B 109.5
C10 C13 H13C 109.5
H13A C13 H13C 109.5
H13B C13 H13C 109.5
C1 C3 H3A 109.4
C1 C3 H3B 109.5
H3A C3 H3B 109.5
C1 C3 H3C 109.5
H3A C3 H3C 109.5
H3B C3 H3C 109.5
N4 C5 C4 116(2)
N4 C5 H5 122.0
C4 C5 H5 122.2
N106 C117 N107 114.0(19)
N106 C117 C118 125(2)
N107 C117 C118 121(2)
N108 C115 N106 114(2)
N108 C115 C114 123(2)
N106 C115 C114 122(3)
N106 C116 H16D 109.5
N106 C116 H16E 109.4
H16D C116 H16E 109.5
N106 C116 H16F 109.5
H16D C116 H16F 109.5
H16E C116 H16F 109.5
C111 C110 C113 107(2)
C111 C110 N105 110(2)
C113 C110 N105 111(2)
C111 C110 C112 108(3)
C113 C110 C112 107(2)
N105 C110 C112 113(2)
C101 C103 H3D 109.5
C101 C103 H3E 109.5
H3D C103 H3E 109.5
C101 C103 H3F 109.4
H3D C103 H3F 109.5
H3E C103 H3F 109.5
N105 C114 C115 119(3)
N105 C114 H114 120.6
C115 C114 H114 120.3
C117 C118 H18D 109.5
C117 C118 H18E 109.4
H18D C118 H18E 109.5
C117 C118 H18F 109.5
H18D C118 H18F 109.5
H18E C118 H18F 109.5
N1 C2 H2A 109.5
N1 C2 H2B 109.5
H2A C2 H2B 109.5
N1 C2 H2C 109.4
H2A C2 H2C 109.5
H2B C2 H2C 109.5
C110 C112 H12D 109.6
C110 C112 H12E 109.5
H12D C112 H12E 109.5
C110 C112 H12F 109.4
H12D C112 H12F 109.5
H12E C112 H12F 109.5
C110 C111 H11D 109.5
C110 C111 H11E 109.5
H11D C111 H11E 109.5
C110 C111 H11F 109.4
H11D C111 H11F 109.5
H11E C111 H11F 109.5
C110 C113 H13D 109.5
C110 C113 H13E 109.4
H13D C113 H13E 109.5
C110 C113 H13F 109.5
H13D C113 H13F 109.5
H13E C113 H13F 109.5
C6 C8 H8A 109.5
C6 C8 H8B 109.4
H8A C8 H8B 109.5
C6 C8 H8C 109.5
H8A C8 H8C 109.5
H8B C8 H8C 109.5
C6 C9 H9A 109.5
C6 C9 H9B 109.4
H9A C9 H9B 109.5
C6 C9 H9C 109.5
H9A C9 H9C 109.5
H9B C9 H9C 109.5
C6 C7 H7G 109.6
C6 C7 H7H 109.5
H7G C7 H7H 109.5
C6 C7 H7I 109.3
H7G C7 H7I 109.5
H7H C7 H7I 109.5
N4 C6 C9 107.4(17)
N4 C6 C7 109(2)
C9 C6 C7 110(2)
N4 C6 C8 109(2)
C9 C6 C8 102.7(19)
C7 C6 C8 118(2)

loop_
_geom_bond_atom_site_label_1
_geom_bond_atom_site_label_2
_geom_bond_distance
Pr1 O101 2.43(2)
Pr1 O104 2.456(18)
Pr1 O106 2.49(2)
Pr1 O109 2.53(2)
Pr1 O112 2.55(2)
Pr1 O105 2.614(17)
Pr1 N108 2.630(19)
Pr1 O113 2.64(2)
Pr1 N103 2.66(2)
Pr1 O108 2.709(18)
Pr1 N111 2.990(16)
Pr2 O1 2.41(2)
Pr2 O4 2.43(2)
Pr2 O12 2.51(2)
Pr2 O8 2.56(2)
Pr2 N8 2.57(2)
Pr2 O9 2.57(2)
Pr2 O5 2.63(2)
Pr2 O13 2.64(2)
Pr2 O6 2.660(18)
Pr2 N3 2.67(2)
Pr2 N12 2.93(2)
Pr2 N13 2.97(2)
O1 N4 1.30(3)
O4 N5 1.28(3)
O5 N11 1.27(3)
O6 N11 1.32(3)
O7 N11 1.16(3)
O8 N12 1.25(3)
O9 N12 1.28(4)
O10 N12 1.27(3)
O11 N13 1.29(3)
O12 N13 1.15(3)
O13 N13 1.33(3)
O101 N104 1.29(3)
O104 N105 1.32(3)
O105 N111 1.35(2)
O106 N111 1.24(3)
O107 N111 1.16(3)
O108 N112 1.19(3)
O109 N112 1.26(3)
O110 N112 1.33(3)
O111 N113 1.22(3)
O112 N113 1.31(3)
O113 N113 1.24(3)
N1 C4 1.35(3)
N1 C1 1.44(4)
N1 C2 1.56(3)
N2 C1 1.15(4)
N2 N3 1.46(3)
N3 C4 1.22(4)
N4 C5 1.30(4)
N4 C6 1.46(3)
N5 C14 1.34(3)
N5 C10 1.49(3)
N6 C15 1.41(3)
N6 C17 1.43(3)
N6 C16 1.47(3)
N7 C17 1.29(4)
N7 N8 1.37(3)
N8 C15 1.35(3)
N101 C101 1.31(4)
N101 C104 1.35(3)
N101 C102 1.40(4)
N102 N103 1.29(3)
N102 C101 1.47(4)
N103 C104 1.43(3)
N104 C105 1.30(4)
N104 C106 1.60(4)
N105 C114 1.25(4)
N105 C110 1.54(3)
N106 C117 1.28(3)
N106 C115 1.32(3)
N106 C116 1.47(3)
N107 C117 1.36(3)
N107 N108 1.38(3)
N108 C115 1.33(3)
C1 C3 1.58(3)
C14 C15 1.29(4)
C14 H14 0.9300
C4 C5 1.48(4)
C101 C103 1.41(3)
C105 C104 1.39(4)
C105 H105 0.9300
C16 H16A 0.9600
C16 H16B 0.9600
C16 H16C 0.9600
C108 C106 1.44(4)
C108 H8D 0.9600
C108 H8E 0.9600
C108 H8F 0.9600
C106 C109 1.42(4)
C106 C107 1.47(4)
C102 H2D 0.9600
C102 H2E 0.9600
C102 H2F 0.9600
C18 C17 1.42(3)
C18 H18A 0.9600
C18 H18B 0.9600
C18 H18C 0.9600
C107 H17D 0.9600
C107 H17E 0.9600
C107 H17F 0.9600
C109 H9D 0.9600
C109 H9E 0.9600
C109 H9F 0.9600
C10 C13 1.46(3)
C10 C11 1.56(2)
C10 C12 1.55(3)
C12 H12A 0.9600
C12 H12B 0.9600
C12 H12C 0.9600
C11 H11A 0.9600
C11 H11B 0.9600
C11 H11C 0.9600
C13 H13A 0.9600
C13 H13B 0.9600
C13 H13C 0.9600
C3 H3A 0.9600
C3 H3B 0.9600
C3 H3C 0.9600
C5 H5 0.9300
C117 C118 1.56(3)
C115 C114 1.60(4)
C116 H16D 0.9600
C116 H16E 0.9600
C116 H16F 0.9600
C110 C111 1.39(4)
C110 C113 1.47(3)
C110 C112 1.56(4)
C103 H3D 0.9600
C103 H3E 0.9600
C103 H3F 0.9600
C114 H114 0.9300
C118 H18D 0.9600
C118 H18E 0.9600
C118 H18F 0.9600
C2 H2A 0.9600
C2 H2B 0.9600
C2 H2C 0.9600
C112 H12D 0.9600
C112 H12E 0.9600
C112 H12F 0.9600
C111 H11D 0.9600
C111 H11E 0.9600
C111 H11F 0.9600
C113 H13D 0.9600
C113 H13E 0.9600
C113 H13F 0.9600
C8 C6 1.61(4)
C8 H8A 0.9600
C8 H8B 0.9600
C8 H8C 0.9600
C9 C6 1.55(3)
C9 H9A 0.9600
C9 H9B 0.9600
C9 H9C 0.9600
C7 C6 1.58(4)
C7 H7G 0.9600
C7 H7H 0.9600
C7 H7I 0.9600
